data_7111995
loop_
_publ_author_name
'Simone Manzini'
'David J. Nelson'
'Tomas Lebl'
'Albert Poater'
'Luigi Cavallo'
'Alexandra M. Z. Slawin'
'Steven P. Nolan'

_publ_section_title
;
 From ruthenium olefin metathesis catalyst to
 (eta^5^-3-phenylindenyl)hydrido complex via alcoholysis
;
_journal_name_full Chem.Commun.
_journal_page_first 2205
_journal_paper_doi 10.1039/c3cc49481k
_journal_volume 50
_journal_year 2014
_chemical_formula_moiety 'C39 H58 P2 Ru'
_chemical_formula_sum 'C39 H58 P2 Ru'
_chemical_formula_weight 689.90
_space_group_IT_number 14
_symmetry_cell_setting monoclinic
_symmetry_Int_Tables_number 14
_symmetry_space_group_name_Hall '-P 2yn'
_symmetry_space_group_name_H-M 'P 1 21/n 1'
_atom_sites_solution_hydrogens geom
_atom_sites_solution_primary direct
_atom_sites_solution_secondary difmap
_cell_angle_alpha 90.0000
_cell_angle_beta 100.019(7)
_cell_angle_gamma 90.0000
_cell_formula_units_Z 4
_cell_length_a 9.4786(4)
_cell_length_b 19.3191(9)
_cell_length_c 19.1591(14)
_cell_measurement_reflns_used 24117
_cell_measurement_temperature 93
_cell_measurement_theta_max 25.43
_cell_measurement_theta_min 3.02
_cell_volume 3454.9(3)
_computing_cell_refinement 'CrystalClear-SM Expert 2.0 rc13'
_computing_data_collection 'CrystalClear-SM Expert 2.0 rc13 (Rigaku, 2009)'
_computing_data_reduction 'CrystalClear-SM Expert 2.0 rc13'
_computing_molecular_graphics 'CrystalStructure 4.0'
_computing_publication_material 'CrystalStructure 4.0 (Rigaku, 2010)'
_computing_structure_refinement 'SHELXL97 (Sheldrick, 2008)'
_computing_structure_solution 'SHELXS97 (Sheldrick, 2008)'
_diffrn_ambient_temperature 93
_diffrn_detector_area_resol_mean 14.286
_diffrn_measured_fraction_theta_full 0.998
_diffrn_measured_fraction_theta_max 0.997
_diffrn_measurement_device_type 'Rigaku Saturn70'
_diffrn_measurement_method \w
_diffrn_radiation_type 'Mo K\a'
_diffrn_radiation_wavelength 0.71075
_diffrn_reflns_av_R_equivalents 0.0445
_diffrn_reflns_Laue_measured_fraction_full 0.998
_diffrn_reflns_Laue_measured_fraction_max 0.997
_diffrn_reflns_limit_h_max 11
_diffrn_reflns_limit_h_min -11
_diffrn_reflns_limit_k_max 23
_diffrn_reflns_limit_k_min -23
_diffrn_reflns_limit_l_max 23
_diffrn_reflns_limit_l_min -18
_diffrn_reflns_number 34512
_diffrn_reflns_point_group_measured_fraction_full 0.998
_diffrn_reflns_point_group_measured_fraction_max 0.997
_diffrn_reflns_theta_full 25.000
_diffrn_reflns_theta_max 25.346
_diffrn_reflns_theta_min 3.018
_diffrn_standards_number 0
_exptl_absorpt_coefficient_mu 0.573
_exptl_absorpt_correction_T_max 0.989
_exptl_absorpt_correction_T_min 0.858
_exptl_absorpt_correction_type multi-scan
_exptl_absorpt_process_details 'REQAB (Rigaku, 1998)'
_exptl_crystal_colour red
_exptl_crystal_density_diffrn 1.326
_exptl_crystal_density_method 'not measured'
_exptl_crystal_description prism
_exptl_crystal_F_000 1464.00
_exptl_crystal_size_max 0.100
_exptl_crystal_size_mid 0.100
_exptl_crystal_size_min 0.020
_refine_diff_density_max 0.740
_refine_diff_density_min -0.530
_refine_ls_extinction_method none
_refine_ls_goodness_of_fit_ref 0.947
_refine_ls_hydrogen_treatment mixed
_refine_ls_number_parameters 383
_refine_ls_number_reflns 6312
_refine_ls_number_restraints 1
_refine_ls_R_factor_gt 0.0318
_refine_ls_shift/su_max 0.002
_refine_ls_structure_factor_coef Fsqd
_refine_ls_weighting_details 'w = 1/[\s^2^(Fo^2^)+(0.0352P)^2^+4.7356P] where P=(Fo^2^+2Fc^2^)/3'
_refine_ls_weighting_scheme calc
_refine_ls_wR_factor_ref 0.0765
_reflns_number_gt 5274
_reflns_number_total 6312
_reflns_threshold_expression F^2^>2.0\s(F^2^)
_cod_data_source_file c3cc49481k.txt
_cod_data_source_block 4
_cod_original_cell_volume 3454.9(4)
_cod_database_code 7111995

loop_
_symmetry_equiv_pos_site_id
_symmetry_equiv_pos_as_xyz
1 +X,+Y,+Z
2 1/2-X,1/2+Y,1/2-Z
3 -X,-Y,-Z
4 1/2+X,1/2-Y,1/2+Z

loop_
_atom_site_label
_atom_site_type_symbol
_atom_site_fract_x
_atom_site_fract_y
_atom_site_fract_z
_atom_site_U_iso_or_equiv
_atom_site_adp_type
_atom_site_occupancy
_atom_site_symmetry_multiplicity
_atom_site_calc_flag
_atom_site_refinement_flags
Ru1 Ru 0.89345(2) 0.24902(2) 0.66333(2) 0.01172(7) Uani 1.0 4 d .
P1 P 0.74724(7) 0.29192(3) 0.56502(3) 0.01344(14) Uani 1.0 4 d .
P2 P 0.72080(7) 0.19246(3) 0.70823(3) 0.01342(14) Uani 1.0 4 d .
C1 C 1.0666(3) 0.18380(13) 0.72390(13) 0.0143(6) Uani 1.0 4 d .
C2 C 1.0860(3) 0.25358(13) 0.74595(13) 0.0145(5) Uani 1.0 4 d .
C3 C 1.1189(3) 0.29482(13) 0.68951(13) 0.0144(6) Uani 1.0 4 d .
C4 C 1.1284(3) 0.24776(14) 0.63197(13) 0.0179(6) Uani 1.0 4 d .
C5 C 1.1698(3) 0.25699(15) 0.56405(14) 0.0236(6) Uani 1.0 4 d .
C6 C 1.1898(3) 0.19932(17) 0.52520(15) 0.0298(7) Uani 1.0 4 d .
C7 C 1.1654(3) 0.13217(16) 0.54796(15) 0.0307(7) Uani 1.0 4 d .
C8 C 1.1179(3) 0.12156(15) 0.61049(14) 0.0230(6) Uani 1.0 4 d .
C9 C 1.0998(3) 0.17899(13) 0.65335(13) 0.0160(6) Uani 1.0 4 d .
C10 C 1.1586(3) 0.36843(13) 0.69787(13) 0.0171(6) Uani 1.0 4 d .
C11 C 1.0985(3) 0.40975(14) 0.74479(15) 0.0240(6) Uani 1.0 4 d .
C12 C 1.1412(3) 0.47753(15) 0.75771(17) 0.0309(7) Uani 1.0 4 d .
C13 C 1.2437(4) 0.50615(15) 0.72303(17) 0.0329(8) Uani 1.0 4 d .
C14 C 1.3026(3) 0.46652(15) 0.67589(16) 0.0304(7) Uani 1.0 4 d .
C15 C 1.2616(3) 0.39783(14) 0.66334(14) 0.0239(6) Uani 1.0 4 d .
C16 C 0.8277(3) 0.34277(13) 0.49943(13) 0.0172(6) Uani 1.0 4 d .
C17 C 0.9086(3) 0.40419(14) 0.53841(14) 0.0234(6) Uani 1.0 4 d .
C18 C 0.8181(3) 0.45660(14) 0.57026(15) 0.0264(7) Uani 1.0 4 d .
C19 C 0.7088(3) 0.42518(14) 0.61138(14) 0.0242(7) Uani 1.0 4 d .
C20 C 0.6210(3) 0.36242(13) 0.57776(13) 0.0184(6) Uani 1.0 4 d .
C21 C 0.5160(3) 0.38017(14) 0.50961(14) 0.0232(6) Uani 1.0 4 d .
C22 C 0.5857(3) 0.40490(14) 0.44760(14) 0.0230(6) Uani 1.0 4 d .
C23 C 0.7173(3) 0.36383(14) 0.43395(13) 0.0211(6) Uani 1.0 4 d .
C24 C 0.6282(3) 0.22898(13) 0.51071(13) 0.0188(6) Uani 1.0 4 d .
C25 C 0.6949(3) 0.16151(13) 0.49096(14) 0.0218(6) Uani 1.0 4 d .
C26 C 0.8090(3) 0.17217(15) 0.44448(15) 0.0277(7) Uani 1.0 4 d .
C27 C 0.5764(4) 0.11401(15) 0.45395(16) 0.0315(7) Uani 1.0 4 d .
C28 C 0.5461(3) 0.23290(14) 0.71516(14) 0.0199(6) Uani 1.0 4 d .
C29 C 0.5707(3) 0.30211(14) 0.75468(14) 0.0225(6) Uani 1.0 4 d .
C30 C 0.6508(3) 0.29830(15) 0.83116(14) 0.0226(6) Uani 1.0 4 d .
C31 C 0.7857(3) 0.25322(14) 0.84087(14) 0.0215(6) Uani 1.0 4 d .
C32 C 0.7701(3) 0.18134(14) 0.80587(13) 0.0175(6) Uani 1.0 4 d .
C33 C 0.6675(3) 0.13327(15) 0.83659(14) 0.0238(6) Uani 1.0 4 d .
C34 C 0.5093(3) 0.15450(16) 0.82312(15) 0.0273(7) Uani 1.0 4 d .
C35 C 0.4491(3) 0.18363(16) 0.74871(15) 0.0258(7) Uani 1.0 4 d .
C36 C 0.6633(3) 0.10622(13) 0.67252(14) 0.0191(6) Uani 1.0 4 d .
C37 C 0.7807(3) 0.05562(13) 0.65931(14) 0.0196(6) Uani 1.0 4 d .
C38 C 0.8552(3) 0.02096(14) 0.72678(14) 0.0252(7) Uani 1.0 4 d .
C39 C 0.7187(4) -0.00065(15) 0.60689(15) 0.0322(7) Uani 1.0 4 d .
H1m H 0.833(3) 0.3077(10) 0.6982(14) 0.038(9) Uiso 1.0 4 d .
H5 H 1.1830 0.3020 0.5464 0.0284 Uiso 1.0 4 calc R
H6 H 1.2215 0.2051 0.4812 0.0358 Uiso 1.0 4 calc R
H7 H 1.1820 0.0936 0.5197 0.0369 Uiso 1.0 4 calc R
H8 H 1.0973 0.0761 0.6248 0.0276 Uiso 1.0 4 calc R
H11 H 1.0269 0.3909 0.7683 0.0288 Uiso 1.0 4 calc R
H12 H 1.1002 0.5046 0.7904 0.0370 Uiso 1.0 4 calc R
H13 H 1.2731 0.5528 0.7318 0.0395 Uiso 1.0 4 calc R
H14 H 1.3721 0.4862 0.6516 0.0364 Uiso 1.0 4 calc R
H15 H 1.3042 0.3709 0.6311 0.0286 Uiso 1.0 4 calc R
H16 H 0.9002 0.3125 0.4824 0.0207 Uiso 1.0 4 calc R
H17A H 0.9822 0.3858 0.5770 0.0280 Uiso 1.0 4 calc R
H17B H 0.9594 0.4288 0.5048 0.0280 Uiso 1.0 4 calc R
H18A H 0.7663 0.4857 0.5315 0.0317 Uiso 1.0 4 calc R
H18B H 0.8829 0.4873 0.6026 0.0317 Uiso 1.0 4 calc R
H19A H 0.6406 0.4621 0.6190 0.0290 Uiso 1.0 4 calc R
H19B H 0.7604 0.4110 0.6586 0.0290 Uiso 1.0 4 calc R
H20 H 0.5626 0.3455 0.6131 0.0221 Uiso 1.0 4 calc R
H21A H 0.4501 0.4167 0.5207 0.0279 Uiso 1.0 4 calc R
H21B H 0.4577 0.3386 0.4943 0.0279 Uiso 1.0 4 calc R
H22A H 0.6145 0.4538 0.4562 0.0275 Uiso 1.0 4 calc R
H22B H 0.5125 0.4035 0.4039 0.0275 Uiso 1.0 4 calc R
H23A H 0.6829 0.3212 0.4078 0.0253 Uiso 1.0 4 calc R
H23B H 0.7674 0.3918 0.4025 0.0253 Uiso 1.0 4 calc R
H24A H 0.5497 0.2172 0.5366 0.0226 Uiso 1.0 4 calc R
H24B H 0.5843 0.2524 0.4663 0.0226 Uiso 1.0 4 calc R
H25 H 0.7415 0.1384 0.5358 0.0262 Uiso 1.0 4 calc R
H26A H 0.8858 0.2016 0.4695 0.0332 Uiso 1.0 4 calc R
H26B H 0.7656 0.1945 0.4000 0.0332 Uiso 1.0 4 calc R
H26C H 0.8488 0.1272 0.4342 0.0332 Uiso 1.0 4 calc R
H27A H 0.6183 0.0702 0.4418 0.0378 Uiso 1.0 4 calc R
H27B H 0.5269 0.1364 0.4106 0.0378 Uiso 1.0 4 calc R
H27C H 0.5078 0.1050 0.4857 0.0378 Uiso 1.0 4 calc R
H28 H 0.4962 0.2432 0.6659 0.0239 Uiso 1.0 4 calc R
H29A H 0.6250 0.3329 0.7276 0.0269 Uiso 1.0 4 calc R
H29B H 0.4763 0.3240 0.7549 0.0269 Uiso 1.0 4 calc R
H30A H 0.5850 0.2798 0.8615 0.0271 Uiso 1.0 4 calc R
H30B H 0.6781 0.3458 0.8477 0.0271 Uiso 1.0 4 calc R
H31A H 0.8197 0.2469 0.8923 0.0258 Uiso 1.0 4 calc R
H31B H 0.8611 0.2789 0.8218 0.0258 Uiso 1.0 4 calc R
H32 H 0.8668 0.1591 0.8153 0.0210 Uiso 1.0 4 calc R
H33A H 0.6750 0.0864 0.8167 0.0285 Uiso 1.0 4 calc R
H33B H 0.7004 0.1301 0.8884 0.0285 Uiso 1.0 4 calc R
H34A H 0.4954 0.1899 0.8587 0.0327 Uiso 1.0 4 calc R
H34B H 0.4515 0.1136 0.8314 0.0327 Uiso 1.0 4 calc R
H35A H 0.4242 0.1440 0.7161 0.0309 Uiso 1.0 4 calc R
H35B H 0.3588 0.2084 0.7516 0.0309 Uiso 1.0 4 calc R
H36A H 0.6081 0.0839 0.7058 0.0230 Uiso 1.0 4 calc R
H36B H 0.5967 0.1130 0.6271 0.0230 Uiso 1.0 4 calc R
H37 H 0.8539 0.0820 0.6384 0.0236 Uiso 1.0 4 calc R
H38A H 0.9314 -0.0093 0.7159 0.0303 Uiso 1.0 4 calc R
H38B H 0.7856 -0.0066 0.7472 0.0303 Uiso 1.0 4 calc R
H38C H 0.8967 0.0564 0.7609 0.0303 Uiso 1.0 4 calc R
H39A H 0.6491 -0.0282 0.6273 0.0386 Uiso 1.0 4 calc R
H39B H 0.7962 -0.0307 0.5970 0.0386 Uiso 1.0 4 calc R
H39C H 0.6710 0.0209 0.5627 0.0386 Uiso 1.0 4 calc R
H1 H 1.0370 0.1468 0.7507 0.0172 Uiso 1.0 4 calc R
H2 H 1.0781 0.2704 0.7917 0.0174 Uiso 1.0 4 calc R

loop_
_atom_site_aniso_label
_atom_site_aniso_U_11
_atom_site_aniso_U_22
_atom_site_aniso_U_33
_atom_site_aniso_U_12
_atom_site_aniso_U_13
_atom_site_aniso_U_23
Ru1 0.01049(11) 0.01454(11) 0.00994(11) 0.00019(8) 0.00122(7) 0.00026(8)
P1 0.0150(4) 0.0145(4) 0.0101(3) 0.0012(3) 0.0003(3) 0.0002(3)
P2 0.0102(3) 0.0182(4) 0.0114(3) -0.0008(3) 0.0008(3) 0.0008(3)
C1 0.0093(12) 0.0177(13) 0.0156(13) 0.0026(10) 0.0013(10) 0.0030(10)
C2 0.0087(12) 0.0213(13) 0.0129(12) 0.0005(11) 0.0003(10) -0.0008(11)
C3 0.0086(12) 0.0198(14) 0.0146(13) -0.0003(10) 0.0010(10) 0.0014(11)
C4 0.0102(12) 0.0270(15) 0.0163(13) 0.0014(11) 0.0016(10) 0.0018(11)
C5 0.0177(14) 0.0368(17) 0.0171(14) -0.0013(13) 0.0048(11) 0.0062(12)
C6 0.0210(15) 0.055(2) 0.0148(14) 0.0019(14) 0.0060(12) -0.0030(14)
C7 0.0261(16) 0.0402(19) 0.0256(16) 0.0068(14) 0.0036(13) -0.0122(14)
C8 0.0176(14) 0.0253(15) 0.0252(15) 0.0026(12) 0.0013(12) -0.0077(12)
C9 0.0093(12) 0.0222(14) 0.0162(13) 0.0029(11) 0.0012(10) -0.0018(11)
C10 0.0116(13) 0.0200(14) 0.0170(13) -0.0024(11) -0.0050(10) 0.0039(11)
C11 0.0200(15) 0.0205(14) 0.0306(16) -0.0041(12) 0.0015(12) 0.0009(12)
C12 0.0266(16) 0.0213(15) 0.0428(19) -0.0006(13) 0.0007(14) -0.0065(14)
C13 0.0298(17) 0.0187(15) 0.0435(19) -0.0082(13) -0.0130(15) 0.0066(14)
C14 0.0225(16) 0.0306(17) 0.0341(18) -0.0099(13) -0.0058(13) 0.0150(14)
C15 0.0179(14) 0.0291(16) 0.0230(15) -0.0042(12) -0.0009(12) 0.0049(12)
C16 0.0191(14) 0.0188(13) 0.0136(13) 0.0018(11) 0.0024(11) 0.0018(11)
C17 0.0263(15) 0.0208(15) 0.0213(15) -0.0046(12) -0.0004(12) 0.0054(12)
C18 0.0349(17) 0.0197(15) 0.0215(15) -0.0010(13) -0.0042(13) 0.0009(12)
C19 0.0340(17) 0.0206(15) 0.0169(14) 0.0089(13) 0.0011(12) -0.0036(11)
C20 0.0207(14) 0.0211(14) 0.0133(13) 0.0071(11) 0.0026(11) 0.0034(11)
C21 0.0238(15) 0.0224(15) 0.0219(15) 0.0090(12) -0.0007(12) 0.0019(12)
C22 0.0280(16) 0.0224(15) 0.0154(14) 0.0034(12) -0.0048(12) 0.0045(11)
C23 0.0300(16) 0.0205(14) 0.0127(13) 0.0008(12) 0.0034(12) 0.0012(11)
C24 0.0194(14) 0.0215(14) 0.0129(13) -0.0005(11) -0.0047(11) 0.0006(11)
C25 0.0287(16) 0.0173(14) 0.0158(14) -0.0005(12) -0.0061(12) -0.0032(11)
C26 0.0320(17) 0.0260(16) 0.0244(15) 0.0061(13) 0.0030(13) -0.0063(12)
C27 0.0399(18) 0.0228(16) 0.0269(16) -0.0034(14) -0.0078(14) -0.0048(13)
C28 0.0129(13) 0.0311(16) 0.0146(13) 0.0005(11) -0.0006(11) 0.0001(11)
C29 0.0189(14) 0.0304(16) 0.0190(14) 0.0082(12) 0.0056(11) -0.0001(12)
C30 0.0233(15) 0.0268(15) 0.0180(14) 0.0034(12) 0.0046(12) -0.0021(12)
C31 0.0190(14) 0.0321(16) 0.0134(13) -0.0023(12) 0.0027(11) -0.0019(12)
C32 0.0125(13) 0.0257(14) 0.0144(13) 0.0030(11) 0.0029(11) 0.0042(11)
C33 0.0241(15) 0.0294(16) 0.0186(14) -0.0021(13) 0.0061(12) 0.0062(12)
C34 0.0202(15) 0.0375(17) 0.0264(16) -0.0075(13) 0.0105(12) 0.0017(13)
C35 0.0110(13) 0.0392(18) 0.0277(16) -0.0005(13) 0.0049(12) -0.0023(13)
C36 0.0169(14) 0.0227(14) 0.0166(14) -0.0042(11) -0.0004(11) 0.0018(11)
C37 0.0215(14) 0.0168(14) 0.0206(14) -0.0039(11) 0.0033(12) -0.0003(11)
C38 0.0284(16) 0.0213(15) 0.0246(15) -0.0008(13) 0.0008(13) 0.0011(12)
C39 0.046(2) 0.0213(15) 0.0261(16) 0.0018(14) -0.0027(14) -0.0008(12)

loop_
_atom_type_symbol
_atom_type_description
_atom_type_scat_dispersion_real
_atom_type_scat_dispersion_imag
_atom_type_scat_source
C C 0.0033 0.0016
;
International Tables for Crystallography
(1992, Vol. C, Tables 4.2.6.8 and 6.1.1.4)
;
H H 0.0000 0.0000
;
International Tables for Crystallography
(1992, Vol. C, Table 6.1.1.4)
;
P P 0.1023 0.0942
;
International Tables for Crystallography
(1992, Vol. C, Tables 4.2.6.8 and 6.1.1.4)
;
Ru Ru -1.2594 0.8363
;
International Tables for Crystallography
(1992, Vol. C, Tables 4.2.6.8 and 6.1.1.4)
;

loop_
_geom_angle_atom_site_label_1
_geom_angle_atom_site_label_2
_geom_angle_atom_site_label_3
_geom_angle
_geom_angle_publ_flag
P1 Ru1 P2 96.51(3) yes
P1 Ru1 C1 156.68(7) yes
P1 Ru1 C2 152.22(7) yes
P1 Ru1 C3 116.68(7) yes
P1 Ru1 C4 104.61(7) yes
P1 Ru1 C9 121.37(7) yes
P2 Ru1 C1 92.56(7) yes
P2 Ru1 C2 108.10(8) yes
P2 Ru1 C3 144.59(7) yes
P2 Ru1 C4 148.63(7) yes
P2 Ru1 C9 114.20(7) yes
C1 Ru1 C2 37.27(9) yes
C1 Ru1 C3 61.91(9) yes
C1 Ru1 C4 59.63(9) yes
C1 Ru1 C9 35.96(9) yes
C2 Ru1 C3 36.87(10) yes
C2 Ru1 C4 59.47(9) yes
C2 Ru1 C9 59.80(9) yes
C3 Ru1 C4 35.73(9) yes
C3 Ru1 C9 59.65(9) yes
C4 Ru1 C9 34.52(9) yes
Ru1 P1 C16 119.09(8) yes
Ru1 P1 C20 117.96(8) yes
Ru1 P1 C24 116.55(8) yes
C16 P1 C20 92.90(12) yes
C16 P1 C24 104.39(12) yes
C20 P1 C24 102.25(12) yes
Ru1 P2 C28 122.54(9) yes
Ru1 P2 C32 111.53(9) yes
Ru1 P2 C36 118.83(10) yes
C28 P2 C32 92.74(12) yes
C28 P2 C36 101.34(12) yes
C32 P2 C36 105.94(12) yes
Ru1 C1 C2 70.27(14) yes
Ru1 C1 C9 79.04(14) yes
C2 C1 C9 107.6(3) yes
Ru1 C2 C1 72.45(13) yes
Ru1 C2 C3 74.89(14) yes
C1 C2 C3 110.0(3) yes
Ru1 C3 C2 68.24(13) yes
Ru1 C3 C4 76.65(14) yes
Ru1 C3 C10 127.51(17) yes
C2 C3 C4 106.2(3) yes
C2 C3 C10 123.0(3) yes
C4 C3 C10 130.0(3) yes
Ru1 C4 C3 67.62(14) yes
Ru1 C4 C5 129.52(17) yes
Ru1 C4 C9 73.02(15) yes
C3 C4 C5 132.7(3) yes
C3 C4 C9 109.0(3) yes
C5 C4 C9 118.1(3) yes
C4 C5 C6 118.5(3) yes
C5 C6 C7 122.5(3) yes
C6 C7 C8 120.6(3) yes
C7 C8 C9 119.0(3) yes
Ru1 C9 C1 65.00(13) yes
Ru1 C9 C4 72.45(15) yes
Ru1 C9 C8 132.08(17) yes
C1 C9 C4 107.0(3) yes
C1 C9 C8 131.7(3) yes
C4 C9 C8 121.1(3) yes
C3 C10 C11 119.8(3) yes
C3 C10 C15 122.0(3) yes
C11 C10 C15 118.1(3) yes
C10 C11 C12 121.2(3) yes
C11 C12 C13 120.1(3) yes
C12 C13 C14 119.5(3) yes
C13 C14 C15 120.8(3) yes
C10 C15 C14 120.3(3) yes
P1 C16 C17 107.98(18) yes
P1 C16 C23 112.91(18) yes
C17 C16 C23 113.8(2) yes
C16 C17 C18 116.1(3) yes
C17 C18 C19 114.9(3) yes
C18 C19 C20 117.4(3) yes
P1 C20 C19 108.52(18) yes
P1 C20 C21 112.89(18) yes
C19 C20 C21 113.6(2) yes
C20 C21 C22 115.2(3) yes
C21 C22 C23 116.3(3) yes
C16 C23 C22 116.9(3) yes
P1 C24 C25 117.55(18) yes
C24 C25 C26 113.3(3) yes
C24 C25 C27 109.0(3) yes
C26 C25 C27 110.4(3) yes
P2 C28 C29 109.95(18) yes
P2 C28 C35 112.01(19) yes
C29 C28 C35 112.5(3) yes
C28 C29 C30 116.0(3) yes
C29 C30 C31 114.1(3) yes
C30 C31 C32 116.5(2) yes
P2 C32 C31 108.81(18) yes
P2 C32 C33 113.00(17) yes
C31 C32 C33 113.5(3) yes
C32 C33 C34 116.1(3) yes
C33 C34 C35 116.5(3) yes
C28 C35 C34 117.3(2) yes
P2 C36 C37 117.36(18) yes
C36 C37 C38 112.6(3) yes
C36 C37 C39 110.8(3) yes
C38 C37 C39 108.4(3) yes
P1 Ru1 H1m 82.5(10) no
P2 Ru1 H1m 80.6(10) no
C1 Ru1 H1m 120.3(10) no
C2 Ru1 H1m 88.9(10) no
C3 Ru1 H1m 91.3(10) no
C4 Ru1 H1m 124.5(10) no
C9 Ru1 H1m 147.8(10) no
Ru1 C1 H1 116.537 no
C2 C1 H1 126.190 no
C9 C1 H1 126.195 no
Ru1 C2 H2 119.325 no
C1 C2 H2 125.022 no
C3 C2 H2 125.020 no
C4 C5 H5 120.760 no
C6 C5 H5 120.745 no
C5 C6 H6 118.752 no
C7 C6 H6 118.736 no
C6 C7 H7 119.694 no
C8 C7 H7 119.686 no
C7 C8 H8 120.493 no
C9 C8 H8 120.502 no
C10 C11 H11 119.367 no
C12 C11 H11 119.389 no
C11 C12 H12 119.957 no
C13 C12 H12 119.967 no
C12 C13 H13 120.249 no
C14 C13 H13 120.259 no
C13 C14 H14 119.622 no
C15 C14 H14 119.613 no
C10 C15 H15 119.840 no
C14 C15 H15 119.859 no
P1 C16 H16 107.284 no
C17 C16 H16 107.288 no
C23 C16 H16 107.287 no
C16 C17 H17A 108.245 no
C16 C17 H17B 108.249 no
C18 C17 H17A 108.256 no
C18 C17 H17B 108.251 no
H17A C17 H17B 107.375 no
C17 C18 H18A 108.527 no
C17 C18 H18B 108.530 no
C19 C18 H18A 108.537 no
C19 C18 H18B 108.535 no
H18A C18 H18B 107.542 no
C18 C19 H19A 107.966 no
C18 C19 H19B 107.966 no
C20 C19 H19A 107.963 no
C20 C19 H19B 107.949 no
H19A C19 H19B 107.229 no
P1 C20 H20 107.138 no
C19 C20 H20 107.148 no
C21 C20 H20 107.143 no
C20 C21 H21A 108.480 no
C20 C21 H21B 108.485 no
C22 C21 H21A 108.479 no
C22 C21 H21B 108.471 no
H21A C21 H21B 107.502 no
C21 C22 H22A 108.222 no
C21 C22 H22B 108.219 no
C23 C22 H22A 108.227 no
C23 C22 H22B 108.220 no
H22A C22 H22B 107.358 no
C16 C23 H23A 108.066 no
C16 C23 H23B 108.057 no
C22 C23 H23A 108.061 no
C22 C23 H23B 108.057 no
H23A C23 H23B 107.276 no
P1 C24 H24A 107.917 no
P1 C24 H24B 107.907 no
C25 C24 H24A 107.928 no
C25 C24 H24B 107.919 no
H24A C24 H24B 107.195 no
C24 C25 H25 108.012 no
C26 C25 H25 108.011 no
C27 C25 H25 108.005 no
C25 C26 H26A 109.476 no
C25 C26 H26B 109.467 no
C25 C26 H26C 109.475 no
H26A C26 H26B 109.466 no
H26A C26 H26C 109.475 no
H26B C26 H26C 109.469 no
C25 C27 H27A 109.469 no
C25 C27 H27B 109.468 no
C25 C27 H27C 109.472 no
H27A C27 H27B 109.461 no
H27A C27 H27C 109.483 no
H27B C27 H27C 109.474 no
P2 C28 H28 107.355 no
C29 C28 H28 107.350 no
C35 C28 H28 107.360 no
C28 C29 H29A 108.285 no
C28 C29 H29B 108.295 no
C30 C29 H29A 108.285 no
C30 C29 H29B 108.290 no
H29A C29 H29B 107.395 no
C29 C30 H30A 108.732 no
C29 C30 H30B 108.738 no
C31 C30 H30A 108.727 no
C31 C30 H30B 108.734 no
H30A C30 H30B 107.638 no
C30 C31 H31A 108.168 no
C30 C31 H31B 108.166 no
C32 C31 H31A 108.181 no
C32 C31 H31B 108.189 no
H31A C31 H31B 107.335 no
P2 C32 H32 107.053 no
C31 C32 H32 107.051 no
C33 C32 H32 107.054 no
C32 C33 H33A 108.260 no
C32 C33 H33B 108.253 no
C34 C33 H33A 108.257 no
C34 C33 H33B 108.256 no
H33A C33 H33B 107.376 no
C33 C34 H34A 108.173 no
C33 C34 H34B 108.165 no
C35 C34 H34A 108.173 no
C35 C34 H34B 108.168 no
H34A C34 H34B 107.327 no
C28 C35 H35A 107.987 no
C28 C35 H35B 107.988 no
C34 C35 H35A 107.980 no
C34 C35 H35B 107.983 no
H35A C35 H35B 107.233 no
P2 C36 H36A 107.963 no
P2 C36 H36B 107.957 no
C37 C36 H36A 107.959 no
C37 C36 H36B 107.965 no
H36A C36 H36B 107.227 no
C36 C37 H37 108.341 no
C38 C37 H37 108.330 no
C39 C37 H37 108.321 no
C37 C38 H38A 109.480 no
C37 C38 H38B 109.475 no
C37 C38 H38C 109.468 no
H38A C38 H38B 109.461 no
H38A C38 H38C 109.467 no
H38B C38 H38C 109.477 no
C37 C39 H39A 109.468 no
C37 C39 H39B 109.470 no
C37 C39 H39C 109.465 no
H39A C39 H39B 109.477 no
H39A C39 H39C 109.472 no
H39B C39 H39C 109.476 no

loop_
_geom_bond_atom_site_label_1
_geom_bond_atom_site_label_2
_geom_bond_distance
_geom_bond_publ_flag
Ru1 P1 2.2906(7) yes
Ru1 P2 2.2587(8) yes
Ru1 C1 2.228(3) yes
Ru1 C2 2.200(3) yes
Ru1 C3 2.286(3) yes
Ru1 C4 2.406(3) yes
Ru1 C9 2.413(3) yes
P1 C16 1.860(3) yes
P1 C20 1.857(3) yes
P1 C24 1.851(3) yes
P2 C28 1.856(3) yes
P2 C32 1.860(3) yes
P2 C36 1.847(3) yes
C1 C2 1.415(4) yes
C1 C9 1.443(4) yes
C2 C3 1.421(4) yes
C3 C4 1.444(4) yes
C3 C10 1.473(4) yes
C4 C5 1.434(4) yes
C4 C9 1.430(4) yes
C5 C6 1.371(5) yes
C6 C7 1.401(5) yes
C7 C8 1.367(5) yes
C8 C9 1.408(4) yes
C10 C11 1.395(4) yes
C10 C15 1.393(4) yes
C11 C12 1.380(4) yes
C12 C13 1.384(5) yes
C13 C14 1.375(5) yes
C14 C15 1.392(4) yes
C16 C17 1.535(4) yes
C16 C23 1.542(4) yes
C17 C18 1.522(4) yes
C18 C19 1.532(5) yes
C19 C20 1.546(4) yes
C20 C21 1.536(4) yes
C21 C22 1.533(4) yes
C22 C23 1.538(4) yes
C24 C25 1.525(4) yes
C25 C26 1.530(5) yes
C25 C27 1.527(4) yes
C28 C29 1.534(4) yes
C28 C35 1.540(4) yes
C29 C30 1.530(4) yes
C30 C31 1.532(4) yes
C31 C32 1.538(4) yes
C32 C33 1.534(4) yes
C33 C34 1.533(4) yes
C34 C35 1.547(4) yes
C36 C37 1.535(4) yes
C37 C38 1.517(4) yes
C37 C39 1.527(4) yes
Ru1 H1m 1.48(3) no
C1 H1 0.950 no
C2 H2 0.950 no
C5 H5 0.950 no
C6 H6 0.950 no
C7 H7 0.950 no
C8 H8 0.950 no
C11 H11 0.950 no
C12 H12 0.950 no
C13 H13 0.950 no
C14 H14 0.950 no
C15 H15 0.950 no
C16 H16 1.000 no
C17 H17A 0.990 no
C17 H17B 0.990 no
C18 H18A 0.990 no
C18 H18B 0.990 no
C19 H19A 0.990 no
C19 H19B 0.990 no
C20 H20 1.000 no
C21 H21A 0.990 no
C21 H21B 0.990 no
C22 H22A 0.990 no
C22 H22B 0.990 no
C23 H23A 0.990 no
C23 H23B 0.990 no
C24 H24A 0.990 no
C24 H24B 0.990 no
C25 H25 1.000 no
C26 H26A 0.980 no
C26 H26B 0.980 no
C26 H26C 0.980 no
C27 H27A 0.980 no
C27 H27B 0.980 no
C27 H27C 0.980 no
C28 H28 1.000 no
C29 H29A 0.990 no
C29 H29B 0.990 no
C30 H30A 0.990 no
C30 H30B 0.990 no
C31 H31A 0.990 no
C31 H31B 0.990 no
C32 H32 1.000 no
C33 H33A 0.990 no
C33 H33B 0.990 no
C34 H34A 0.990 no
C34 H34B 0.990 no
C35 H35A 0.990 no
C35 H35B 0.990 no
C36 H36A 0.990 no
C36 H36B 0.990 no
C37 H37 1.000 no
C38 H38A 0.980 no
C38 H38B 0.980 no
C38 H38C 0.980 no
C39 H39A 0.980 no
C39 H39B 0.980 no
C39 H39C 0.980 no

loop_
_geom_contact_atom_site_label_1
_geom_contact_atom_site_label_2
_geom_contact_distance
_geom_contact_publ_flag
_geom_contact_site_symmetry_2
P1 C18 3.250(3) no .
P1 C22 3.312(3) no .
P1 C26 3.391(3) no .
P2 C30 3.273(3) no .
P2 C34 3.307(3) no .
P2 C38 3.545(3) no .
C1 C32 3.450(4) no .
C2 C11 3.020(4) no .
C4 C7 2.810(4) no .
C4 C15 3.178(4) no .
C5 C8 2.834(4) no .
C5 C10 3.364(4) no .
C5 C15 3.347(4) no .
C6 C9 2.764(4) no .
C10 C13 2.798(4) no .
C10 C17 3.592(4) no .
C11 C14 2.752(5) no .
C12 C15 2.768(5) no .
C16 C19 3.041(4) no .
C16 C21 3.080(4) no .
C16 C26 3.455(4) no .
C17 C20 3.061(4) no .
C17 C22 3.247(4) no .
C18 C21 3.252(4) no .
C18 C22 3.094(4) no .
C18 C23 3.175(4) no .
C19 C22 3.176(4) no .
C20 C23 3.050(4) no .
C21 C24 3.107(4) no .
C23 C24 3.177(4) no .
C28 C31 3.034(4) no .
C28 C33 3.084(4) no .
C29 C32 3.055(4) no .
C29 C34 3.234(5) no .
C30 C33 3.193(4) no .
C30 C34 3.077(5) no .
C30 C35 3.163(4) no .
C31 C34 3.210(4) no .
C32 C35 3.050(4) no .
C33 C36 3.180(4) no .
C34 C36 3.576(5) no .
C35 C36 3.085(4) no .
C1 C35 3.574(4) no 1_655
C9 C35 3.493(4) no 1_655
C27 C39 3.584(5) no 3_656
C35 C1 3.574(4) no 1_455
C35 C9 3.493(4) no 1_455
C39 C27 3.584(5) no 3_656
Ru1 H11 3.5024 no .
Ru1 H17A 3.3031 no .
Ru1 H19B 3.3685 no .
Ru1 H25 3.3752 no .
Ru1 H29A 3.4217 no .
Ru1 H31B 3.1580 no .
Ru1 H32 3.4370 no .
Ru1 H37 3.2729 no .
P1 H17A 2.8503 no .
P1 H19B 2.9057 no .
P1 H21B 2.9818 no .
P1 H23A 3.0218 no .
P1 H25 3.0178 no .
P1 H26A 2.9927 no .
P1 H28 3.4470 no .
P1 H29A 3.5961 no .
P2 H24A 3.4377 no .
P2 H25 3.5032 no .
P2 H29A 2.9055 no .
P2 H31B 2.8786 no .
P2 H33A 3.0031 no .
P2 H35A 2.9916 no .
P2 H37 2.9189 no .
P2 H38C 3.1817 no .
P2 H1 3.0938 no .
C1 H8 2.8650 no .
C1 H31B 3.4580 no .
C1 H32 2.8339 no .
C1 H37 3.0761 no .
C1 H38C 3.0905 no .
C2 H11 2.7592 no .
C2 H31B 2.8237 no .
C2 H32 3.2202 no .
C3 H5 2.9137 no .
C3 H11 2.6339 no .
C3 H15 2.6795 no .
C3 H17A 2.9056 no .
C3 H1 3.2355 no .
C4 H6 3.2695 no .
C4 H8 3.3297 no .
C4 H15 2.9054 no .
C4 H16 3.5063 no .
C4 H17A 3.1034 no .
C4 H1 3.2270 no .
C4 H2 3.2084 no .
C5 H7 3.2756 no .
C5 H15 2.7465 no .
C5 H16 2.9547 no .
C5 H17A 3.0924 no .
C5 H26A 3.1588 no .
C6 H8 3.2648 no .
C6 H16 3.4929 no .
C6 H26A 2.8943 no .
C7 H5 3.2862 no .
C7 H26A 3.1143 no .
C7 H26C 3.3895 no .
C8 H6 3.2490 no .
C8 H26A 3.5303 no .
C8 H37 2.7557 no .
C8 H1 2.9592 no .
C9 H5 3.3219 no .
C9 H7 3.2525 no .
C9 H37 2.9650 no .
C9 H2 3.2213 no .
C10 H1m 3.30(3) no .
C10 H5 3.2185 no .
C10 H12 3.2728 no .
C10 H14 3.2691 no .
C10 H17A 2.6314 no .
C10 H2 2.8073 no .
C11 H1m 3.20(3) no .
C11 H13 3.2533 no .
C11 H15 3.2537 no .
C11 H17A 3.2457 no .
C11 H18B 3.4512 no .
C11 H19B 3.3399 no .
C11 H2 2.8560 no .
C12 H14 3.2406 no .
C12 H18B 3.5119 no .
C13 H11 3.2486 no .
C13 H15 3.2579 no .
C14 H12 3.2412 no .
C15 H5 2.9023 no .
C15 H11 3.2504 no .
C15 H13 3.2628 no .
C15 H17A 2.8776 no .
C16 H5 3.4227 no .
C16 H18A 2.9089 no .
C16 H18B 3.4082 no .
C16 H19B 3.4814 no .
C16 H20 3.5995 no .
C16 H21B 3.4925 no .
C16 H22A 2.9650 no .
C16 H22B 3.4275 no .
C16 H24B 2.8748 no .
C16 H26A 2.8602 no .
C16 H26B 3.4337 no .
C17 H5 3.2468 no .
C17 H19A 3.3848 no .
C17 H19B 2.9017 no .
C17 H22A 3.1058 no .
C17 H23A 3.3989 no .
C17 H23B 2.7231 no .
C18 H16 3.4128 no .
C18 H20 3.4398 no .
C18 H21A 3.5375 no .
C18 H22A 2.6528 no .
C18 H23B 3.4040 no .
C19 H1m 2.94(3) no .
C19 H17A 2.8859 no .
C19 H17B 3.3921 no .
C19 H21A 2.7526 no .
C19 H21B 3.4114 no .
C19 H22A 3.0039 no .
C19 H29A 3.0633 no .
C20 H1m 2.98(3) no .
C20 H16 3.5994 no .
C20 H17A 3.4563 no .
C20 H18A 2.9620 no .
C20 H18B 3.4353 no .
C20 H22A 2.9156 no .
C20 H22B 3.4038 no .
C20 H23A 3.5004 no .
C20 H24A 2.9609 no .
C20 H24B 2.9907 no .
C20 H28 3.2010 no .
C20 H29A 2.9213 no .
C21 H18A 3.1001 no .
C21 H19A 2.7260 no .
C21 H19B 3.4016 no .
C21 H23A 2.9466 no .
C21 H23B 3.4113 no .
C21 H24A 3.1979 no .
C21 H24B 2.7182 no .
C22 H16 3.4392 no .
C22 H17B 3.5507 no .
C22 H18A 2.6442 no .
C22 H19A 3.4181 no .
C22 H20 3.4138 no .
C22 H24B 2.9681 no .
C23 H17A 3.4059 no .
C23 H17B 2.7568 no .
C23 H18A 2.9915 no .
C23 H21A 3.4182 no .
C23 H21B 2.9360 no .
C23 H24B 2.6227 no .
C23 H26A 3.5295 no .
C23 H26B 3.3819 no .
C24 H16 3.1670 no .
C24 H20 3.1187 no .
C24 H21B 2.6500 no .
C24 H23A 2.7729 no .
C24 H26A 2.7449 no .
C24 H26B 2.7570 no .
C24 H26C 3.3838 no .
C24 H27A 3.3343 no .
C24 H27B 2.6757 no .
C24 H27C 2.6614 no .
C24 H28 3.4315 no .
C24 H36B 3.2122 no .
C25 H16 3.5256 no .
C25 H23A 3.4652 no .
C25 H36B 3.0655 no .
C25 H37 3.3351 no .
C25 H39C 3.0714 no .
C26 H16 2.8990 no .
C26 H23A 3.1497 no .
C26 H24A 3.3795 no .
C26 H24B 2.7247 no .
C26 H27A 2.6682 no .
C26 H27B 2.7285 no .
C26 H27C 3.3535 no .
C27 H24A 2.5850 no .
C27 H24B 2.6838 no .
C27 H26A 3.3539 no .
C27 H26B 2.7111 no .
C27 H26C 2.6864 no .
C27 H36B 3.2900 no .
C27 H39C 2.7811 no .
C28 H1m 3.15(3) no .
C28 H20 2.9484 no .
C28 H24A 3.4409 no .
C28 H30A 2.9077 no .
C28 H30B 3.4155 no .
C28 H31B 3.4287 no .
C28 H32 3.5949 no .
C28 H33A 3.5297 no .
C28 H34A 2.9910 no .
C28 H34B 3.4308 no .
C28 H36A 2.9487 no .
C28 H36B 2.9535 no .
C29 H1m 2.88(3) no .
C29 H19B 3.4921 no .
C29 H20 2.8283 no .
C29 H31A 3.3906 no .
C29 H31B 2.8636 no .
C29 H34A 3.1112 no .
C29 H35A 3.3835 no .
C29 H35B 2.6967 no .
C30 H1m 3.32(3) no .
C30 H28 3.4193 no .
C30 H32 3.4253 no .
C30 H33B 3.4364 no .
C30 H34A 2.6657 no .
C30 H35B 3.3954 no .
C31 H1m 3.04(3) no .
C31 H29A 2.8715 no .
C31 H29B 3.3906 no .
C31 H33A 3.3963 no .
C31 H33B 2.7207 no .
C31 H34A 3.0840 no .
C31 H2 3.0965 no .
C32 H1m 3.32(3) no .
C32 H28 3.5974 no .
C32 H29A 3.4632 no .
C32 H30A 2.9120 no .
C32 H30B 3.4258 no .
C32 H34A 2.9574 no .
C32 H34B 3.4037 no .
C32 H35A 3.5017 no .
C32 H36A 2.9238 no .
C32 H38C 2.8932 no .
C32 H1 2.9820 no .
C32 H2 3.4398 no .
C33 H30A 2.9967 no .
C33 H31A 2.7387 no .
C33 H31B 3.3970 no .
C33 H35A 2.9722 no .
C33 H35B 3.4150 no .
C33 H36A 2.6484 no .
C33 H38B 3.4864 no .
C33 H38C 3.1820 no .
C34 H28 3.4496 no .
C34 H29B 3.5184 no .
C34 H30A 2.5940 no .
C34 H31A 3.4986 no .
C34 H32 3.4193 no .
C34 H36A 2.9191 no .
C35 H29A 3.3906 no .
C35 H29B 2.7238 no .
C35 H30A 2.9680 no .
C35 H33A 2.9731 no .
C35 H33B 3.4195 no .
C35 H36A 2.6626 no .
C35 H36B 3.2221 no .
C36 H24A 3.4002 no .
C36 H25 2.9112 no .
C36 H28 3.0759 no .
C36 H32 3.2271 no .
C36 H33A 2.7712 no .
C36 H35A 2.6499 no .
C36 H38A 3.3763 no .
C36 H38B 2.7498 no .
C36 H38C 2.7176 no .
C36 H39A 2.7338 no .
C36 H39B 3.3631 no .
C36 H39C 2.6842 no .
C37 H8 3.2080 no .
C37 H25 2.8264 no .
C37 H32 3.5704 no .
C37 H33A 3.3909 no .
C37 H1 3.2542 no .
C38 H8 3.4320 no .
C38 H32 3.1540 no .
C38 H33A 2.9164 no .
C38 H36A 2.6073 no .
C38 H36B 3.3435 no .
C38 H39A 2.6561 no .
C38 H39B 2.6467 no .
C38 H39C 3.3196 no .
C38 H1 2.9692 no .
C39 H25 3.0360 no .
C39 H27A 3.4261 no .
C39 H27C 3.4549 no .
C39 H36A 2.8373 no .
C39 H36B 2.5420 no .
C39 H38A 2.6440 no .
C39 H38B 2.6542 no .
C39 H38C 3.3215 no .
H1m H11 2.6252 no .
H1m H17A 3.2869 no .
H1m H19B 2.2023 no .
H1m H20 2.8851 no .
H1m H28 3.3852 no .
H1m H29A 2.2001 no .
H1m H30B 3.5182 no .
H1m H31B 2.4026 no .
H1m H2 2.7688 no .
H5 H6 2.3143 no .
H5 H15 2.2527 no .
H5 H16 2.7532 no .
H5 H17A 2.6398 no .
H5 H17B 3.2456 no .
H5 H26A 3.5251 no .
H6 H7 2.3279 no .
H6 H26A 3.1514 no .
H7 H8 2.3196 no .
H7 H26A 3.4957 no .
H7 H26C 3.3583 no .
H8 H37 2.3692 no .
H8 H38A 3.0326 no .
H8 H38C 3.5045 no .
H8 H39B 3.4877 no .
H8 H1 2.9132 no .
H11 H12 2.3207 no .
H11 H19B 3.0163 no .
H11 H31B 2.9607 no .
H11 H2 2.4042 no .
H12 H13 2.3371 no .
H13 H14 2.3228 no .
H14 H15 2.3343 no .
H15 H17A 3.0607 no .
H16 H17A 2.3240 no .
H16 H17B 2.3376 no .
H16 H23A 2.3010 no .
H16 H23B 2.3686 no .
H16 H24B 3.1764 no .
H16 H26A 2.1579 no .
H16 H26B 2.9352 no .
H17A H18A 2.8375 no .
H17A H18B 2.2662 no .
H17A H19B 2.8720 no .
H17B H18A 2.2685 no .
H17B H18B 2.4049 no .
H17B H22A 3.2755 no .
H17B H23A 3.5990 no .
H17B H23B 2.5342 no .
H18A H19A 2.2655 no .
H18A H19B 2.8390 no .
H18A H21A 3.2533 no .
H18A H22A 1.9518 no .
H18A H22B 3.4979 no .
H18A H23B 3.0666 no .
H18B H19A 2.4222 no .
H18B H19B 2.2609 no .
H18B H22A 3.5033 no .
H19A H20 2.3659 no .
H19A H21A 2.5289 no .
H19A H22A 3.0910 no .
H19A H29A 3.2687 no .
H19B H20 2.3034 no .
H19B H21A 3.5982 no .
H19B H29A 2.5022 no .
H20 H21A 2.3464 no .
H20 H21B 2.3236 no .
H20 H24A 2.8721 no .
H20 H24B 3.3752 no .
H20 H28 2.3556 no .
H20 H29A 2.1856 no .
H20 H29B 3.0008 no .
H21A H22A 2.2675 no .
H21A H22B 2.4241 no .
H21B H22A 2.8421 no .
H21B H22B 2.2694 no .
H21B H23A 2.9412 no .
H21B H24A 2.5838 no .
H21B H24B 2.1744 no .
H22A H23A 2.8386 no .
H22A H23B 2.2601 no .
H22B H23A 2.2589 no .
H22B H23B 2.4312 no .
H22B H24B 3.1826 no .
H23A H24A 3.5788 no .
H23A H24B 2.0640 no .
H23A H26A 3.1053 no .
H23A H26B 2.5821 no .
H23B H24B 3.5350 no .
H24A H25 2.3735 no .
H24A H27A 3.4919 no .
H24A H27B 2.8508 no .
H24A H27C 2.3821 no .
H24A H28 2.6618 no .
H24A H36B 2.6442 no .
H24B H25 2.8563 no .
H24B H26A 3.0119 no .
H24B H26B 2.5644 no .
H24B H27A 3.5728 no .
H24B H27B 2.5008 no .
H24B H27C 2.9785 no .
H25 H26A 2.3624 no .
H25 H26B 2.8645 no .
H25 H26C 2.3574 no .
H25 H27A 2.3682 no .
H25 H27B 2.8620 no .
H25 H27C 2.3462 no .
H25 H36B 2.4539 no .
H25 H37 2.3354 no .
H25 H39B 3.4789 no .
H25 H39C 2.4466 no .
H26A H27A 3.5615 no .
H26B H27A 2.9576 no .
H26B H27B 2.5652 no .
H26C H27A 2.4738 no .
H26C H27B 3.0105 no .
H26C H27C 3.5658 no .
H27A H39C 2.4745 no .
H27C H36B 2.6989 no .
H27C H39C 2.5330 no .
H28 H29A 2.3217 no .
H28 H29B 2.3429 no .
H28 H35A 2.3016 no .
H28 H35B 2.3636 no .
H28 H36A 3.3013 no .
H28 H36B 2.8352 no .
H29A H30A 2.8479 no .
H29A H30B 2.2818 no .
H29A H31B 2.8194 no .
H29A H35B 3.5726 no .
H29B H30A 2.2856 no .
H29B H30B 2.4113 no .
H29B H34A 3.2514 no .
H29B H35A 3.5715 no .
H29B H35B 2.4902 no .
H30A H31A 2.2903 no .
H30A H31B 2.8492 no .
H30A H33B 3.1034 no .
H30A H34A 1.9301 no .
H30A H34B 3.4627 no .
H30A H35B 3.0591 no .
H30B H31A 2.4045 no .
H30B H31B 2.2855 no .
H30B H34A 3.4987 no .
H31A H32 2.3409 no .
H31A H33A 3.5919 no .
H31A H33B 2.5193 no .
H31A H34A 3.2225 no .
H31A H2 3.4007 no .
H31B H32 2.3180 no .
H31B H33B 3.5904 no .
H31B H1 3.4548 no .
H31B H2 2.2371 no .
H32 H33A 2.3019 no .
H32 H33B 2.3534 no .
H32 H36A 3.2762 no .
H32 H38B 3.4922 no .
H32 H38C 2.2824 no .
H32 H1 2.2101 no .
H32 H2 3.0248 no .
H33A H34A 2.8315 no .
H33A H34B 2.2470 no .
H33A H35A 3.0006 no .
H33A H36A 2.1091 no .
H33A H38B 2.5660 no .
H33A H38C 2.5839 no .
H33B H34A 2.2464 no .
H33B H34B 2.4421 no .
H33B H36A 3.5694 no .
H34A H35A 2.8391 no .
H34A H35B 2.2568 no .
H34B H35A 2.2554 no .
H34B H35B 2.4492 no .
H34B H36A 3.0924 no .
H35A H36A 2.1315 no .
H35A H36B 2.6288 no .
H35B H36A 3.5857 no .
H36A H37 2.8535 no .
H36A H38A 3.5310 no .
H36A H38B 2.4601 no .
H36A H38C 2.8059 no .
H36A H39A 2.7041 no .
H36A H39C 3.1501 no .
H36B H37 2.4825 no .
H36B H38B 3.5207 no .
H36B H39A 2.7724 no .
H36B H39B 3.4628 no .
H36B H39C 2.3427 no .
H37 H38A 2.3414 no .
H37 H38B 2.8573 no .
H37 H38C 2.3638 no .
H37 H39A 2.8646 no .
H37 H39B 2.3499 no .
H37 H39C 2.3729 no .
H37 H1 2.8119 no .
H38A H39A 2.9317 no .
H38A H39B 2.4465 no .
H38A H39C 3.5394 no .
H38A H1 3.2112 no .
H38B H39A 2.4676 no .
H38B H39B 2.9328 no .
H38B H39C 3.5516 no .
H38C H39A 3.5550 no .
H38C H39B 3.5430 no .
H38C H1 2.2247 no .
H1 H2 2.5221 no .
C1 H13 2.9976 no 2_746
C1 H23A 3.5044 no 4_555
C1 H35A 3.5048 no 1_655
C1 H35B 2.7698 no 1_655
C2 H23A 3.3984 no 4_555
C2 H26B 3.2963 no 4_555
C2 H35B 2.7140 no 1_655
C3 H29B 3.4480 no 1_655
C3 H35B 2.9037 no 1_655
C4 H28 3.4339 no 1_655
C4 H35A 3.5927 no 1_655
C4 H35B 2.9761 no 1_655
C5 H28 3.3689 no 1_655
C6 H24A 3.3977 no 1_655
C6 H30A 3.1474 no 4_554
C6 H30B 3.4928 no 4_554
C6 H31A 3.1888 no 4_554
C7 H39B 3.4704 no 3_756
C8 H13 3.2985 no 2_746
C8 H35A 3.2669 no 1_655
C9 H13 3.3638 no 2_746
C9 H35A 3.1736 no 1_655
C9 H35B 2.8783 no 1_655
C10 H29B 3.1399 no 1_655
C11 H27B 3.4782 no 4_555
C12 H8 3.5908 no 2_756
C12 H34B 3.1733 no 2_656
C12 H35A 3.3295 no 2_656
C12 H36A 3.2980 no 2_656
C13 H8 3.3265 no 2_756
C13 H23B 3.0973 no 3_766
C13 H34B 2.8540 no 2_656
C13 H35A 3.4101 no 2_656
C13 H38A 3.1124 no 2_756
C13 H38C 3.5057 no 2_756
C13 H1 3.4055 no 2_756
C14 H19A 3.5595 no 1_655
C14 H22A 3.1743 no 3_766
C14 H22B 3.5563 no 3_766
C14 H23B 3.1365 no 3_766
C14 H29B 3.4239 no 1_655
C14 H38A 3.0087 no 2_756
C14 H38C 3.3769 no 2_756
C15 H20 3.3234 no 1_655
C15 H21A 3.5347 no 1_655
C15 H29B 2.8311 no 1_655
C16 H34A 3.4185 no 4_554
C18 H17B 3.5315 no 3_766
C18 H33A 3.3068 no 2_656
C18 H33B 3.4548 no 2_656
C19 H33A 3.5051 no 2_656
C19 H38B 3.0060 no 2_656
C20 H15 3.3402 no 1_455
C21 H15 3.3327 no 1_455
C21 H22A 3.5391 no 3_666
C21 H33B 3.4588 no 4_454
C22 H14 2.9083 no 3_766
C22 H19A 3.4473 no 3_666
C22 H21A 3.5260 no 3_666
C22 H32 3.2296 no 4_454
C23 H13 3.5749 no 3_766
C23 H14 3.3631 no 3_766
C23 H34A 3.3803 no 4_554
C23 H34B 3.2404 no 4_554
C24 H31A 3.4069 no 4_454
C26 H30A 3.4177 no 4_554
C26 H2 3.5156 no 4_454
C27 H11 3.5077 no 4_454
C27 H39A 2.9294 no 3_656
C27 H39C 3.4824 no 3_656
C29 H15 3.4168 no 1_455
C30 H6 2.8361 no 4_455
C30 H39B 3.5801 no 2_656
C31 H6 2.9687 no 4_455
C31 H21B 3.5744 no 4_555
C31 H24B 3.3803 no 4_555
C31 H27B 3.2404 no 4_555
C32 H22B 3.1616 no 4_555
C33 H18B 3.1197 no 2_646
C33 H22B 3.3756 no 4_555
C34 H13 3.3392 no 2_646
C34 H16 3.4479 no 4_455
C34 H23B 3.0965 no 4_455
C35 H12 3.5532 no 2_646
C35 H13 3.3520 no 2_646
C36 H12 3.3482 no 2_646
C38 H13 3.5284 no 2_746
C38 H14 3.2351 no 2_746
C38 H19A 3.1594 no 2_646
C38 H19B 3.3726 no 2_646
C39 H7 3.2844 no 3_756
C39 H27A 3.4411 no 3_656
C39 H27B 3.4839 no 3_656
C39 H27C 3.2388 no 3_656
C39 H30B 3.1970 no 2_646
H5 H21A 3.4635 no 1_655
H5 H21B 3.0296 no 1_655
H5 H31A 3.5514 no 4_554
H5 H33B 3.3278 no 4_554
H6 C30 2.8361 no 4_554
H6 C31 2.9687 no 4_554
H6 H21B 3.3956 no 1_655
H6 H24A 3.1164 no 1_655
H6 H27C 3.3221 no 1_655
H6 H30A 2.4465 no 4_554
H6 H30B 2.7028 no 4_554
H6 H31A 2.2752 no 4_554
H6 H31B 3.5457 no 4_554
H6 H34A 3.5300 no 4_554
H7 C39 3.2844 no 3_756
H7 H27C 3.2722 no 1_655
H7 H30B 3.4901 no 4_554
H7 H39B 2.5848 no 3_756
H7 H39C 3.1767 no 3_756
H8 C12 3.5908 no 2_746
H8 C13 3.3265 no 2_746
H8 H12 3.3389 no 2_746
H8 H13 2.8438 no 2_746
H8 H35A 3.5348 no 1_655
H11 C27 3.5077 no 4_555
H11 H26B 3.4956 no 4_555
H11 H27A 3.3713 no 4_555
H11 H27B 2.7774 no 4_555
H11 H38B 3.5331 no 2_656
H11 H39A 3.2244 no 2_656
H12 C35 3.5532 no 2_656
H12 C36 3.3482 no 2_656
H12 H8 3.3389 no 2_756
H12 H27A 3.2174 no 4_555
H12 H33A 3.4130 no 2_656
H12 H34B 3.1180 no 2_656
H12 H35A 2.7044 no 2_656
H12 H36A 2.5109 no 2_656
H12 H36B 3.3748 no 2_656
H12 H39A 3.1251 no 2_656
H13 C1 2.9976 no 2_756
H13 C8 3.2985 no 2_756
H13 C9 3.3638 no 2_756
H13 C23 3.5749 no 3_766
H13 C34 3.3392 no 2_656
H13 C35 3.3520 no 2_656
H13 C38 3.5284 no 2_756
H13 H8 2.8438 no 2_756
H13 H23B 2.7504 no 3_766
H13 H34B 2.5449 no 2_656
H13 H35A 2.8719 no 2_656
H13 H35B 3.2927 no 2_656
H13 H38A 3.0517 no 2_756
H13 H38C 3.1092 no 2_756
H13 H1 2.5380 no 2_756
H14 C22 2.9083 no 3_766
H14 C23 3.3631 no 3_766
H14 C38 3.2351 no 2_756
H14 H18A 3.5672 no 3_766
H14 H19A 2.7631 no 1_655
H14 H20 3.4145 no 1_655
H14 H21A 3.0474 no 1_655
H14 H22A 2.3894 no 3_766
H14 H22B 2.6962 no 3_766
H14 H23B 2.8095 no 3_766
H14 H38A 2.8767 no 2_756
H14 H38B 3.4813 no 2_756
H14 H38C 2.8587 no 2_756
H15 C20 3.3402 no 1_655
H15 C21 3.3327 no 1_655
H15 C29 3.4168 no 1_655
H15 H20 2.5798 no 1_655
H15 H21A 2.8618 no 1_655
H15 H21B 3.2712 no 1_655
H15 H28 3.0683 no 1_655
H15 H29A 3.3545 no 1_655
H15 H29B 2.7871 no 1_655
H16 C34 3.4479 no 4_554
H16 H34A 2.6792 no 4_554
H16 H34B 3.3381 no 4_554
H17B C18 3.5315 no 3_766
H17B H17B 2.8715 no 3_766
H17B H18A 3.2566 no 3_766
H17B H18B 3.1873 no 3_766
H17B H34B 3.4104 no 4_554
H18A H14 3.5672 no 3_766
H18A H17B 3.2566 no 3_766
H18A H21A 2.8372 no 3_666
H18A H33A 3.4628 no 2_656
H18A H33B 3.1725 no 2_656
H18B C33 3.1197 no 2_656
H18B H17B 3.1873 no 3_766
H18B H33A 2.5798 no 2_656
H18B H33B 2.8820 no 2_656
H18B H34B 3.0534 no 2_656
H18B H38B 3.5294 no 2_656
H19A C14 3.5595 no 1_455
H19A C22 3.4473 no 3_666
H19A C38 3.1594 no 2_656
H19A H14 2.7631 no 1_455
H19A H21A 3.5476 no 3_666
H19A H22A 3.0576 no 3_666
H19A H22B 2.9697 no 3_666
H19A H33A 3.0973 no 2_656
H19A H33B 3.5921 no 2_656
H19A H38A 3.3948 no 2_656
H19A H38B 2.6086 no 2_656
H19A H38C 3.0035 no 2_656
H19B C38 3.3726 no 2_656
H19B H33A 3.4617 no 2_656
H19B H38B 2.5020 no 2_656
H20 C15 3.3234 no 1_455
H20 H14 3.4145 no 1_455
H20 H15 2.5798 no 1_455
H21A C15 3.5347 no 1_455
H21A C22 3.5260 no 3_666
H21A H5 3.4635 no 1_455
H21A H14 3.0474 no 1_455
H21A H15 2.8618 no 1_455
H21A H18A 2.8372 no 3_666
H21A H19A 3.5476 no 3_666
H21A H21A 3.4839 no 3_666
H21A H22A 2.6304 no 3_666
H21A H33B 3.2789 no 4_454
H21B C31 3.5744 no 4_454
H21B H5 3.0296 no 1_455
H21B H6 3.3956 no 1_455
H21B H15 3.2712 no 1_455
H21B H31A 2.7137 no 4_454
H21B H32 3.3874 no 4_454
H21B H33B 2.9503 no 4_454
H22A C14 3.1743 no 3_766
H22A C21 3.5391 no 3_666
H22A H14 2.3894 no 3_766
H22A H19A 3.0576 no 3_666
H22A H21A 2.6304 no 3_666
H22A H22A 3.4617 no 3_666
H22B C14 3.5563 no 3_766
H22B C32 3.1616 no 4_454
H22B C33 3.3756 no 4_454
H22B H14 2.6962 no 3_766
H22B H19A 2.9697 no 3_666
H22B H31A 3.4187 no 4_454
H22B H32 2.3323 no 4_454
H22B H33A 3.3478 no 4_454
H22B H33B 2.9929 no 4_454
H22B H38C 2.8761 no 4_454
H22B H1 3.1400 no 4_454
H23A C1 3.5044 no 4_454
H23A C2 3.3984 no 4_454
H23A H32 3.2265 no 4_454
H23A H34A 3.2671 no 4_554
H23A H34B 3.3926 no 4_554
H23A H1 3.1469 no 4_454
H23A H2 2.8790 no 4_454
H23B C13 3.0973 no 3_766
H23B C14 3.1365 no 3_766
H23B C34 3.0965 no 4_554
H23B H13 2.7504 no 3_766
H23B H14 2.8095 no 3_766
H23B H34A 2.9156 no 4_554
H23B H34B 2.3967 no 4_554
H23B H1 3.4029 no 4_454
H24A C6 3.3977 no 1_455
H24A H6 3.1164 no 1_455
H24A H31A 3.2830 no 4_454
H24B C31 3.3803 no 4_454
H24B H31A 2.6571 no 4_454
H24B H31B 3.2339 no 4_454
H24B H2 3.3631 no 4_454
H26A H30A 3.0556 no 4_554
H26A H34A 3.2785 no 4_554
H26B C2 3.2963 no 4_454
H26B H11 3.4956 no 4_454
H26B H30A 3.2762 no 4_554
H26B H34A 3.3107 no 4_554
H26B H2 2.5764 no 4_454
H26C H30A 3.3565 no 4_554
H27A C39 3.4411 no 3_656
H27A H11 3.3713 no 4_454
H27A H12 3.2174 no 4_454
H27A H39A 2.7690 no 3_656
H27A H39C 3.2462 no 3_656
H27B C11 3.4782 no 4_454
H27B C31 3.2404 no 4_454
H27B C39 3.4839 no 3_656
H27B H11 2.7774 no 4_454
H27B H30B 3.3340 no 4_454
H27B H31A 2.9716 no 4_454
H27B H31B 2.6672 no 4_454
H27B H39A 2.6941 no 3_656
H27B H2 3.0090 no 4_454
H27C C39 3.2388 no 3_656
H27C H6 3.3221 no 1_455
H27C H7 3.2722 no 1_455
H27C H39A 2.8240 no 3_656
H27C H39B 3.3586 no 3_656
H27C H39C 3.0154 no 3_656
H28 C4 3.4339 no 1_455
H28 C5 3.3689 no 1_455
H28 H15 3.0683 no 1_455
H29A H15 3.3545 no 1_455
H29A H38A 3.3088 no 2_656
H29A H38B 3.2286 no 2_656
H29B C3 3.4480 no 1_455
H29B C10 3.1399 no 1_455
H29B C14 3.4239 no 1_455
H29B C15 2.8311 no 1_455
H29B H15 2.7871 no 1_455
H29B H38A 3.3589 no 2_656
H30A C6 3.1474 no 4_455
H30A C26 3.4177 no 4_455
H30A H6 2.4465 no 4_455
H30A H26A 3.0556 no 4_455
H30A H26B 3.2762 no 4_455
H30A H26C 3.3565 no 4_455
H30B C6 3.4928 no 4_455
H30B C39 3.1970 no 2_656
H30B H6 2.7028 no 4_455
H30B H7 3.4901 no 4_455
H30B H27B 3.3340 no 4_555
H30B H38A 3.1564 no 2_656
H30B H38B 3.4321 no 2_656
H30B H39A 2.9266 no 2_656
H30B H39B 2.6047 no 2_656
H31A C6 3.1888 no 4_455
H31A C24 3.4069 no 4_555
H31A H5 3.5514 no 4_455
H31A H6 2.2752 no 4_455
H31A H21B 2.7137 no 4_555
H31A H22B 3.4187 no 4_555
H31A H24A 3.2830 no 4_555
H31A H24B 2.6571 no 4_555
H31A H27B 2.9716 no 4_555
H31B H6 3.5457 no 4_455
H31B H24B 3.2339 no 4_555
H31B H27B 2.6672 no 4_555
H32 C22 3.2296 no 4_555
H32 H21B 3.3874 no 4_555
H32 H22B 2.3323 no 4_555
H32 H23A 3.2265 no 4_555
H33A C18 3.3068 no 2_646
H33A C19 3.5051 no 2_646
H33A H12 3.4130 no 2_646
H33A H18A 3.4628 no 2_646
H33A H18B 2.5798 no 2_646
H33A H19A 3.0973 no 2_646
H33A H19B 3.4617 no 2_646
H33A H22B 3.3478 no 4_555
H33B C18 3.4548 no 2_646
H33B C21 3.4588 no 4_555
H33B H5 3.3278 no 4_455
H33B H18A 3.1725 no 2_646
H33B H18B 2.8820 no 2_646
H33B H19A 3.5921 no 2_646
H33B H21A 3.2789 no 4_555
H33B H21B 2.9503 no 4_555
H33B H22B 2.9929 no 4_555
H34A C16 3.4185 no 4_455
H34A C23 3.3803 no 4_455
H34A H6 3.5300 no 4_455
H34A H16 2.6792 no 4_455
H34A H23A 3.2671 no 4_455
H34A H23B 2.9156 no 4_455
H34A H26A 3.2785 no 4_455
H34A H26B 3.3107 no 4_455
H34B C12 3.1733 no 2_646
H34B C13 2.8540 no 2_646
H34B C23 3.2404 no 4_455
H34B H12 3.1180 no 2_646
H34B H13 2.5449 no 2_646
H34B H16 3.3381 no 4_455
H34B H17B 3.4104 no 4_455
H34B H18B 3.0534 no 2_646
H34B H23A 3.3926 no 4_455
H34B H23B 2.3967 no 4_455
H35A C1 3.5048 no 1_455
H35A C4 3.5927 no 1_455
H35A C8 3.2669 no 1_455
H35A C9 3.1736 no 1_455
H35A C12 3.3295 no 2_646
H35A C13 3.4101 no 2_646
H35A H8 3.5348 no 1_455
H35A H12 2.7044 no 2_646
H35A H13 2.8719 no 2_646
H35B C1 2.7698 no 1_455
H35B C2 2.7140 no 1_455
H35B C3 2.9037 no 1_455
H35B C4 2.9761 no 1_455
H35B C9 2.8783 no 1_455
H35B H13 3.2927 no 2_646
H35B H1 3.2721 no 1_455
H35B H2 3.1329 no 1_455
H36A C12 3.2980 no 2_646
H36A H12 2.5109 no 2_646
H36B H12 3.3748 no 2_646
H38A C13 3.1124 no 2_746
H38A C14 3.0087 no 2_746
H38A H13 3.0517 no 2_746
H38A H14 2.8767 no 2_746
H38A H19A 3.3948 no 2_646
H38A H29A 3.3088 no 2_646
H38A H29B 3.3589 no 2_646
H38A H30B 3.1564 no 2_646
H38B C19 3.0060 no 2_646
H38B H11 3.5331 no 2_646
H38B H14 3.4813 no 2_746
H38B H18B 3.5294 no 2_646
H38B H19A 2.6086 no 2_646
H38B H19B 2.5020 no 2_646
H38B H29A 3.2286 no 2_646
H38B H30B 3.4321 no 2_646
H38C C13 3.5057 no 2_746
H38C C14 3.3769 no 2_746
H38C H13 3.1092 no 2_746
H38C H14 2.8587 no 2_746
H38C H19A 3.0035 no 2_646
H38C H22B 2.8761 no 4_555
H39A C27 2.9294 no 3_656
H39A H11 3.2244 no 2_646
H39A H12 3.1251 no 2_646
H39A H27A 2.7690 no 3_656
H39A H27B 2.6941 no 3_656
H39A H27C 2.8240 no 3_656
H39A H30B 2.9266 no 2_646
H39B C7 3.4704 no 3_756
H39B C30 3.5801 no 2_646
H39B H7 2.5848 no 3_756
H39B H27C 3.3586 no 3_656
H39B H30B 2.6047 no 2_646
H39C C27 3.4824 no 3_656
H39C H7 3.1767 no 3_756
H39C H27A 3.2462 no 3_656
H39C H27C 3.0154 no 3_656
H1 C13 3.4055 no 2_746
H1 H13 2.5380 no 2_746
H1 H22B 3.1400 no 4_555
H1 H23A 3.1469 no 4_555
H1 H23B 3.4029 no 4_555
H1 H35B 3.2721 no 1_655
H2 C26 3.5156 no 4_555
H2 H23A 2.8790 no 4_555
H2 H24B 3.3631 no 4_555
H2 H26B 2.5764 no 4_555
H2 H27B 3.0090 no 4_555
H2 H35B 3.1329 no 1_655

loop_
_geom_torsion_atom_site_label_1
_geom_torsion_atom_site_label_2
_geom_torsion_atom_site_label_3
_geom_torsion_atom_site_label_4
_geom_torsion
_geom_torsion_publ_flag
P1 Ru1 P2 C28 -46.73(4) no
P1 Ru1 P2 C32 -154.96(3) no
P1 Ru1 P2 C36 81.39(4) no
P2 Ru1 P1 C16 -177.07(4) no
P2 Ru1 P1 C20 71.77(4) no
P2 Ru1 P1 C24 -50.48(4) no
P1 Ru1 C1 C2 129.97(13) no
P1 Ru1 C1 C9 16.6(3) no
C1 Ru1 P1 C16 -64.83(18) no
C1 Ru1 P1 C20 -175.99(17) no
C1 Ru1 P1 C24 61.76(18) no
P1 Ru1 C2 C1 -139.38(10) no
P1 Ru1 C2 C3 -22.2(3) no
C2 Ru1 P1 C16 30.37(17) no
C2 Ru1 P1 C20 -80.79(16) no
C2 Ru1 P1 C24 156.96(15) no
P1 Ru1 C3 C2 168.61(6) no
P1 Ru1 C3 C4 -77.58(10) no
P1 Ru1 C3 C10 53.0(2) no
C3 Ru1 P1 C16 15.65(9) no
C3 Ru1 P1 C20 -95.51(8) no
C3 Ru1 P1 C24 142.23(8) no
P1 Ru1 C4 C3 115.61(8) no
P1 Ru1 C4 C5 -12.0(2) no
P1 Ru1 C4 C9 -124.76(8) no
C4 Ru1 P1 C16 -20.46(8) no
C4 Ru1 P1 C20 -131.62(8) no
C4 Ru1 P1 C24 106.13(8) no
P1 Ru1 C9 C1 -172.40(6) no
P1 Ru1 C9 C4 68.60(10) no
P1 Ru1 C9 C8 -47.8(3) no
C9 Ru1 P1 C16 -53.51(8) no
C9 Ru1 P1 C20 -164.67(8) no
C9 Ru1 P1 C24 73.08(8) no
P2 Ru1 C1 C2 -117.03(9) no
P2 Ru1 C1 C9 129.58(9) no
C1 Ru1 P2 C28 154.79(7) no
C1 Ru1 P2 C32 46.56(7) no
C1 Ru1 P2 C36 -77.09(8) no
P2 Ru1 C2 C1 69.41(11) no
P2 Ru1 C2 C3 -173.45(7) no
C2 Ru1 P2 C28 120.21(8) no
C2 Ru1 P2 C32 11.98(8) no
C2 Ru1 P2 C36 -111.67(8) no
P2 Ru1 C3 C2 10.79(18) no
P2 Ru1 C3 C4 124.60(10) no
P2 Ru1 C3 C10 -104.85(18) no
C3 Ru1 P2 C28 113.42(12) no
C3 Ru1 P2 C32 5.20(13) no
C3 Ru1 P2 C36 -118.46(12) no
P2 Ru1 C4 C3 -113.65(12) no
P2 Ru1 C4 C5 118.71(18) no
P2 Ru1 C4 C9 5.99(18) no
C4 Ru1 P2 C28 -179.18(12) no
C4 Ru1 P2 C32 72.60(12) no
C4 Ru1 P2 C36 -51.06(13) no
P2 Ru1 C9 C1 -57.58(10) no
P2 Ru1 C9 C4 -176.59(6) no
P2 Ru1 C9 C8 67.0(2) no
C9 Ru1 P2 C28 -175.47(7) no
C9 Ru1 P2 C32 76.31(7) no
C9 Ru1 P2 C36 -47.34(7) no
C1 Ru1 C2 C1 -0.00(11) no
C1 Ru1 C2 C3 117.14(19) no
C2 Ru1 C1 C2 -0.00(12) no
C2 Ru1 C1 C9 -113.39(19) no
C1 Ru1 C3 C2 -37.66(10) no
C1 Ru1 C3 C4 76.16(12) no
C1 Ru1 C3 C10 -153.3(3) no
C3 Ru1 C1 C2 37.24(10) no
C3 Ru1 C1 C9 -76.14(12) no
C1 Ru1 C4 C3 -83.10(11) no
C1 Ru1 C4 C5 149.3(3) no
C1 Ru1 C4 C9 36.53(10) no
C4 Ru1 C1 C2 78.32(12) no
C4 Ru1 C1 C9 -35.06(10) no
C1 Ru1 C9 C1 -0.00(11) no
C1 Ru1 C9 C4 -119.00(18) no
C1 Ru1 C9 C8 124.6(3) no
C9 Ru1 C1 C2 113.39(18) no
C9 Ru1 C1 C9 -0.00(10) no
C2 Ru1 C3 C2 0.00(11) no
C2 Ru1 C3 C4 113.81(18) no
C2 Ru1 C3 C10 -115.6(3) no
C3 Ru1 C2 C1 -117.14(19) no
C3 Ru1 C2 C3 0.00(11) no
C2 Ru1 C4 C3 -39.59(10) no
C2 Ru1 C4 C5 -167.2(3) no
C2 Ru1 C4 C9 80.05(12) no
C4 Ru1 C2 C1 -78.81(12) no
C4 Ru1 C2 C3 38.33(10) no
C2 Ru1 C9 C1 40.03(10) no
C2 Ru1 C9 C4 -78.98(12) no
C2 Ru1 C9 C8 164.6(3) no
C9 Ru1 C2 C1 -38.58(10) no
C9 Ru1 C2 C3 78.56(12) no
C3 Ru1 C4 C3 0.00(11) no
C3 Ru1 C4 C5 -127.6(3) no
C3 Ru1 C4 C9 119.63(18) no
C4 Ru1 C3 C2 -113.81(18) no
C4 Ru1 C3 C4 -0.00(11) no
C4 Ru1 C3 C10 130.6(3) no
C3 Ru1 C9 C1 82.98(11) no
C3 Ru1 C9 C4 -36.02(10) no
C3 Ru1 C9 C8 -152.4(3) no
C9 Ru1 C3 C2 -79.00(11) no
C9 Ru1 C3 C4 34.81(9) no
C9 Ru1 C3 C10 165.4(3) no
C4 Ru1 C9 C1 119.00(17) no
C4 Ru1 C9 C4 0.00(10) no
C4 Ru1 C9 C8 -116.4(3) no
C9 Ru1 C4 C3 -119.63(17) no
C9 Ru1 C4 C5 112.7(3) no
C9 Ru1 C4 C9 -0.00(10) no
Ru1 P1 C16 C17 -57.20(16) no
Ru1 P1 C16 C23 176.14(10) no
Ru1 P1 C20 C19 60.50(16) no
Ru1 P1 C20 C21 -172.60(10) no
Ru1 P1 C24 C25 -48.10(19) no
C16 P1 C20 C19 -64.82(15) no
C16 P1 C20 C21 62.09(16) no
C20 P1 C16 C17 67.23(15) no
C20 P1 C16 C23 -59.43(16) no
C16 P1 C24 C25 85.48(18) no
C24 P1 C16 C17 170.66(14) no
C24 P1 C16 C23 44.00(18) no
C20 P1 C24 C25 -178.25(16) no
C24 P1 C20 C19 -170.23(14) no
C24 P1 C20 C21 -43.32(18) no
Ru1 P2 C28 C29 -53.15(18) no
Ru1 P2 C28 C35 -179.06(9) no
Ru1 P2 C32 C31 62.24(15) no
Ru1 P2 C32 C33 -170.75(12) no
Ru1 P2 C36 C37 42.85(19) no
C28 P2 C32 C31 -64.48(16) no
C28 P2 C32 C33 62.54(17) no
C32 P2 C28 C29 64.65(17) no
C32 P2 C28 C35 -61.26(16) no
C28 P2 C36 C37 -179.71(17) no
C36 P2 C28 C29 171.51(15) no
C36 P2 C28 C35 45.60(17) no
C32 P2 C36 C37 -83.52(19) no
C36 P2 C32 C31 -167.09(14) no
C36 P2 C32 C33 -40.07(19) no
Ru1 C1 C2 Ru1 -0.0 no
Ru1 C1 C2 C3 -66.07(14) no
Ru1 C1 C9 Ru1 -0.0 no
Ru1 C1 C9 C4 60.67(13) no
Ru1 C1 C9 C8 -125.1(3) no
C2 C1 C9 Ru1 -65.02(16) no
C2 C1 C9 C4 -4.4(3) no
C2 C1 C9 C8 169.9(2) no
C9 C1 C2 Ru1 70.98(16) no
C9 C1 C2 C3 4.9(3) no
Ru1 C2 C3 Ru1 -0.0 no
Ru1 C2 C3 C4 -67.98(13) no
Ru1 C2 C3 C10 121.5(2) no
C1 C2 C3 Ru1 64.52(16) no
C1 C2 C3 C4 -3.5(3) no
C1 C2 C3 C10 -173.98(18) no
Ru1 C3 C4 Ru1 -0.0 no
Ru1 C3 C4 C5 123.8(3) no
Ru1 C3 C4 C9 -61.57(14) no
Ru1 C3 C10 C11 53.4(3) no
Ru1 C3 C10 C15 -130.53(19) no
C2 C3 C4 Ru1 62.24(16) no
C2 C3 C4 C5 -174.0(3) no
C2 C3 C4 C9 0.7(3) no
C2 C3 C10 C11 -33.2(4) no
C2 C3 C10 C15 142.8(3) no
C4 C3 C10 C11 158.7(3) no
C4 C3 C10 C15 -25.2(4) no
C10 C3 C4 Ru1 -128.1(3) no
C10 C3 C4 C5 -4.3(5) no
C10 C3 C4 C9 170.3(2) no
Ru1 C4 C5 C6 -95.2(3) no
Ru1 C4 C9 Ru1 -0.0 no
Ru1 C4 C9 C1 -55.97(13) no
Ru1 C4 C9 C8 129.06(19) no
C3 C4 C5 C6 169.6(3) no
C3 C4 C9 Ru1 58.24(17) no
C3 C4 C9 C1 2.3(3) no
C3 C4 C9 C8 -172.71(18) no
C5 C4 C9 Ru1 -126.2(2) no
C5 C4 C9 C1 177.79(19) no
C5 C4 C9 C8 2.8(4) no
C9 C4 C5 C6 -4.6(4) no
C4 C5 C6 C7 2.9(4) no
C5 C6 C7 C8 0.9(4) no
C6 C7 C8 C9 -2.8(4) no
C7 C8 C9 Ru1 94.9(3) no
C7 C8 C9 C1 -172.7(3) no
C7 C8 C9 C4 0.9(4) no
C3 C10 C11 C12 175.23(19) no
C3 C10 C15 C14 -176.07(19) no
C11 C10 C15 C14 0.1(4) no
C15 C10 C11 C12 -1.0(4) no
C10 C11 C12 C13 1.1(4) no
C11 C12 C13 C14 -0.1(4) no
C12 C13 C14 C15 -0.8(4) no
C13 C14 C15 C10 0.8(4) no
P1 C16 C17 C18 -63.5(3) no
P1 C16 C23 C22 56.1(3) no
C17 C16 C23 C22 -67.5(3) no
C23 C16 C17 C18 62.7(3) no
C16 C17 C18 C19 45.8(3) no
C17 C18 C19 C20 -43.7(3) no
C18 C19 C20 P1 59.1(3) no
C18 C19 C20 C21 -67.3(3) no
P1 C20 C21 C22 -60.3(3) no
C19 C20 C21 C22 63.9(3) no
C20 C21 C22 C23 44.1(3) no
C21 C22 C23 C16 -42.4(3) no
P1 C24 C25 C26 -63.2(3) no
P1 C24 C25 C27 173.51(15) no
P2 C28 C29 C30 -61.7(3) no
P2 C28 C35 C34 56.9(3) no
C29 C28 C35 C34 -67.6(3) no
C35 C28 C29 C30 63.9(3) no
C28 C29 C30 C31 46.7(4) no
C29 C30 C31 C32 -47.7(4) no
C30 C31 C32 P2 62.6(3) no
C30 C31 C32 C33 -64.1(3) no
P2 C32 C33 C34 -57.9(3) no
C31 C32 C33 C34 66.6(3) no
C32 C33 C34 C35 40.2(4) no
C33 C34 C35 C28 -40.3(4) no
P2 C36 C37 C38 78.9(3) no
P2 C36 C37 C39 -159.56(15) no
